data_1531852
loop_
_publ_author_name
'Lorenz, P.'
'Schoolaert, S.'
'Jung, W.'

_publ_section_title
;
 Mg15 Ir5 Si2, ein Magnesium-Iridiumsilicid mit isolierten (Ir5
 Si2)-Baugruppen
;
_journal_name_full 'Zeitschrift fuer Anorganische und Allgemeine Chemie'
_journal_page_first 1517
_journal_page_last 1520
_journal_volume 628
_journal_year 2002
_chemical_formula_sum 'Ir5 Mg15 Si2'
_chemical_name_systematic 'Mg15 (Ir5 Si2)'
_space_group_IT_number 86
_symmetry_space_group_name_Hall '-P 4bc'
_symmetry_space_group_name_H-M 'P 42/n :2'
_cell_angle_alpha 90
_cell_angle_beta 90
_cell_angle_gamma 90
_cell_formula_units_Z 4
_cell_length_a 13.717
_cell_length_b 13.717
_cell_length_c 8.73
_cell_volume 1642.603
_citation_journal_id_ASTM ZAACAB
_cod_data_source_file Lorenz_ZAACAB_2002_978.cif
_cod_data_source_block Ir5Mg15Si2
_cod_database_code 1531852

loop_
_symmetry_equiv_pos_as_xyz
x,y,z
-y,x+1/2,z+1/2
-x+1/2,-y+1/2,z
y+1/2,-x,z+1/2
-x,-y,-z
y,-x-1/2,-z-1/2
x-1/2,y-1/2,-z
-y-1/2,x,-z-1/2

loop_
_atom_site_label
_atom_site_type_symbol
_atom_site_fract_x
_atom_site_fract_y
_atom_site_fract_z
_atom_site_occupancy
_atom_site_U_iso_or_equiv
Mg1 Mg 0.1789 0.6194 0.8889 1 0.0
Mg3 Mg 0.0468 0.6969 0.1393 1 0.0
Mg7 Mg 0 0 0.5 1 0.0
Mg6 Mg 0.483 0.5065 0.1585 1 0.0
Ir3 Ir 0.25 0.75 0.6361 1 0.0
Mg8 Mg 0.1631 0.3784 0.8156 1 0.0
Mg5 Mg 0.1184 0.1893 0.0263 1 0.0
Ir1 Ir 0.01512 0.33033 0.1526 1 0.0
Mg2 Mg 0.1194 0.8211 0.8845 1 0.0
Si1 Si 0.0845 0.7023 0.6352 1 0.0
Ir2 Ir 0.0187 0.32566 0.57481 1 0.0
Mg4 Mg 0.1935 0.4105 0.1431 1 0.0
